data_1545785
loop_
_publ_author_name
'Pramanik, Titas'
'Srinivas, Pavan Mysore'
'Tayur, Guru Row N.'

_publ_section_title
;
 FDHALO17: Do halogen bonds dictate the packing preferences in solid
 solutions?
;
_journal_name_full 'Faraday Discuss.'
_journal_paper_doi 10.1039/C7FD00084G
_journal_year 2017
_chemical_formula_moiety 'C7 H4 Br Cl O2'
_chemical_formula_sum 'C7 H4 Br Cl O2'
_chemical_formula_weight 235.46
_chemical_name_systematic '4-bromo-2-chlorobenzoic acid/2-bromo-4-chlorobenzoic acid'
_space_group_crystal_system monoclinic
_space_group_IT_number 14
_space_group_name_Hall '-P 2yn'
_space_group_name_H-M_alt 'P 1 21/n 1'
_symmetry_space_group_name_Hall '-P 2yn'
_symmetry_space_group_name_H-M 'P 1 21/n 1'
_atom_sites_solution_hydrogens geom
_audit_creation_method SHELXL-2016/6
_audit_update_record
;
2017-04-18 deposited with the CCDC.
2017-04-21 downloaded from the CCDC.
;
_cell_angle_alpha 90
_cell_angle_beta 103.904(4)
_cell_angle_gamma 90
_cell_formula_units_Z 4
_cell_length_a 7.2577(3)
_cell_length_b 9.0397(3)
_cell_length_c 11.8561(4)
_cell_measurement_reflns_used 6789
_cell_measurement_temperature 100(2)
_cell_measurement_theta_max 30.4530
_cell_measurement_theta_min 2.8270
_cell_volume 755.06(5)
_computing_structure_refinement 'SHELXL-2016/6 (Sheldrick, 2016)'
_diffrn_ambient_temperature 100(2)
_diffrn_measured_fraction_theta_full 1.000
_diffrn_measured_fraction_theta_max 1.000
_diffrn_measurement_device_type 'Xcalibur, Eos, Nova'
_diffrn_radiation_type MoK\a
_diffrn_radiation_wavelength 0.71073
_diffrn_reflns_av_R_equivalents 0.0339
_diffrn_reflns_av_unetI/netI 0.0223
_diffrn_reflns_Laue_measured_fraction_full 1.000
_diffrn_reflns_Laue_measured_fraction_max 1.000
_diffrn_reflns_limit_h_max 10
_diffrn_reflns_limit_h_min -10
_diffrn_reflns_limit_k_max 12
_diffrn_reflns_limit_k_min -12
_diffrn_reflns_limit_l_max 16
_diffrn_reflns_limit_l_min -16
_diffrn_reflns_number 11833
_diffrn_reflns_point_group_measured_fraction_full 1.000
_diffrn_reflns_point_group_measured_fraction_max 1.000
_diffrn_reflns_theta_full 25.242
_diffrn_reflns_theta_max 30.506
_diffrn_reflns_theta_min 2.865
_exptl_absorpt_coefficient_mu 5.735
_exptl_crystal_colour Colorless
_exptl_crystal_density_diffrn 2.071
_exptl_crystal_description Block
_exptl_crystal_F_000 456
_exptl_crystal_recrystallization_method 'Re-crystallisation from solvent: Methanol'
_refine_diff_density_max 0.468
_refine_diff_density_min -0.503
_refine_diff_density_rms 0.090
_refine_ls_extinction_method none
_refine_ls_goodness_of_fit_ref 1.095
_refine_ls_hydrogen_treatment constr
_refine_ls_matrix_type full
_refine_ls_number_parameters 107
_refine_ls_number_reflns 2307
_refine_ls_number_restraints 4
_refine_ls_restrained_S_all 1.101
_refine_ls_R_factor_all 0.0271
_refine_ls_R_factor_gt 0.0243
_refine_ls_shift/su_max 0.186
_refine_ls_shift/su_mean 0.048
_refine_ls_structure_factor_coef Fsqd
_refine_ls_weighting_details 'w=1/[\s^2^(Fo^2^)+(0.0254P)^2^+0.5425P] where P=(Fo^2^+2Fc^2^)/3'
_refine_ls_weighting_scheme calc
_refine_ls_wR_factor_gt 0.0590
_refine_ls_wR_factor_ref 0.0601
_reflns_Friedel_coverage 0.000
_reflns_number_gt 2136
_reflns_number_total 2307
_reflns_threshold_expression 'I > 2\s(I)'
_cod_data_source_file c7fd00084g2.cif
_cod_data_source_block shelx
_cod_database_code 1545785
_shelx_shelxl_version_number 2016/6
_shelx_space_group_comment
;
The symmetry employed for this shelxl refinement is uniquely defined
by the following loop, which should always be used as a source of
symmetry information in preference to the above space-group names.
They are only intended as comments.
;

loop_
_space_group_symop_operation_xyz
'x, y, z'
'-x+1/2, y+1/2, -z+1/2'
'-x, -y, -z'
'x-1/2, -y-1/2, z-1/2'

loop_
_atom_site_label
_atom_site_type_symbol
_atom_site_fract_x
_atom_site_fract_y
_atom_site_fract_z
_atom_site_U_iso_or_equiv
_atom_site_adp_type
_atom_site_occupancy
_atom_site_site_symmetry_order
_atom_site_calc_flag
_atom_site_refinement_flags_posn
_atom_site_refinement_flags_adp
_atom_site_refinement_flags_occupancy
_atom_site_disorder_assembly
_atom_site_disorder_group
Br1 Br 0.9154(3) 0.83304(10) 0.05721(19) 0.02044(10) Uani 0.7450(12) 1 d D . P A 1
Cl1 Cl 0.6221(13) 0.3855(8) -0.2354(3) 0.0198(3) Uani 0.7450(12) 1 d D . P A 1
Cl2 Cl 0.910(2) 0.8174(8) 0.0585(14) 0.02044(10) Uani 0.2550(12) 1 d D . P A 2
Br2 Br 0.6152(16) 0.3752(10) -0.2475(4) 0.0198(3) Uani 0.2550(12) 1 d D . P A 2
O1 O 0.5806(2) 0.13700(14) 0.08800(11) 0.0224(3) Uani 1 1 d . . . . .
O2 O 0.5642(2) 0.13028(14) -0.10166(11) 0.0240(3) Uani 1 1 d . . . . .
H2 H 0.523513 0.046974 -0.094831 0.036 Uiso 1 1 calc R U . . .
C3 C 0.6923(2) 0.43862(17) -0.09176(13) 0.0145(3) Uani 1 1 d D . . . .
C5 C 0.8227(2) 0.63767(16) 0.03537(15) 0.0163(3) Uani 1 1 d D . . . .
C4 C 0.7620(2) 0.58259(18) -0.07637(14) 0.0163(3) Uani 1 1 d . . . . .
H4 H 0.767575 0.640814 -0.140129 0.020 Uiso 1 1 calc R U . . .
C6 C 0.8160(2) 0.55355(19) 0.13212(15) 0.0180(3) Uani 1 1 d . . . . .
H6 H 0.858062 0.591890 0.206672 0.022 Uiso 1 1 calc R U . . .
C7 C 0.7450(2) 0.41125(18) 0.11487(14) 0.0167(3) Uani 1 1 d . . . . .
H7 H 0.739638 0.354151 0.179251 0.020 Uiso 1 1 calc R U . . .
C1 C 0.6044(2) 0.19603(18) -0.00053(14) 0.0147(3) Uani 1 1 d . . . . .
C2 C 0.6808(2) 0.34991(17) 0.00347(14) 0.0141(3) Uani 1 1 d . . . . .

loop_
_atom_site_aniso_label
_atom_site_aniso_U_11
_atom_site_aniso_U_22
_atom_site_aniso_U_33
_atom_site_aniso_U_23
_atom_site_aniso_U_13
_atom_site_aniso_U_12
Br1 0.01969(18) 0.0103(3) 0.03064(14) -0.0031(3) 0.00468(11) -0.0032(2)
Cl1 0.0335(6) 0.0122(8) 0.0114(6) -0.0040(5) 0.0007(8) -0.0003(6)
Cl2 0.01969(18) 0.0103(3) 0.03064(14) -0.0031(3) 0.00468(11) -0.0032(2)
Br2 0.0335(6) 0.0122(8) 0.0114(6) -0.0040(5) 0.0007(8) -0.0003(6)
O1 0.0331(8) 0.0161(6) 0.0169(6) 0.0013(4) 0.0040(5) -0.0062(5)
O2 0.0393(8) 0.0150(6) 0.0184(6) -0.0034(5) 0.0081(5) -0.0101(5)
C3 0.0164(7) 0.0131(7) 0.0138(6) -0.0004(5) 0.0030(6) 0.0015(6)
C5 0.0148(8) 0.0097(6) 0.0241(8) -0.0018(6) 0.0042(6) 0.0001(5)
C4 0.0176(8) 0.0120(7) 0.0199(7) 0.0018(6) 0.0060(6) 0.0011(6)
C6 0.0192(8) 0.0169(7) 0.0172(7) -0.0023(6) 0.0031(6) -0.0012(6)
C7 0.0181(8) 0.0159(7) 0.0155(7) 0.0001(6) 0.0029(6) -0.0010(6)
C1 0.0144(7) 0.0131(6) 0.0155(7) 0.0006(5) 0.0013(5) 0.0006(5)
C2 0.0148(7) 0.0110(6) 0.0163(7) -0.0004(5) 0.0034(6) 0.0008(5)

loop_
_atom_type_symbol
_atom_type_description
_atom_type_scat_dispersion_real
_atom_type_scat_dispersion_imag
_atom_type_scat_source
C C 0.0033 0.0016 'International Tables Vol C Tables 4.2.6.8 and 6.1.1.4'
H H 0.0000 0.0000 'International Tables Vol C Tables 4.2.6.8 and 6.1.1.4'
O O 0.0106 0.0060 'International Tables Vol C Tables 4.2.6.8 and 6.1.1.4'
Cl Cl 0.1484 0.1585 'International Tables Vol C Tables 4.2.6.8 and 6.1.1.4'
Br Br -0.2901 2.4595 'International Tables Vol C Tables 4.2.6.8 and 6.1.1.4'

loop_
_geom_angle_atom_site_label_1
_geom_angle_atom_site_label_2
_geom_angle_atom_site_label_3
_geom_angle
C4 C3 C2 121.24(14)
C4 C3 Cl1 113.7(3)
C2 C3 Cl1 125.1(3)
C4 C3 Br2 115.2(3)
C2 C3 Br2 123.6(3)
C4 C5 C6 121.85(15)
C4 C5 Cl2 120.4(6)
C6 C5 Cl2 117.7(6)
C4 C5 Br1 119.31(14)
C6 C5 Br1 118.84(14)
C5 C4 C3 118.93(15)
C7 C6 C5 118.28(15)
C6 C7 C2 122.28(15)
O1 C1 O2 122.77(16)
O1 C1 C2 120.37(15)
O2 C1 C2 116.86(14)
C3 C2 C7 117.41(14)
C3 C2 C1 126.85(14)
C7 C2 C1 115.73(14)

loop_
_geom_bond_atom_site_label_1
_geom_bond_atom_site_label_2
_geom_bond_distance
Br1 C5 1.8852(17)
Cl1 C3 1.724(3)
Cl2 C5 1.741(5)
Br2 C3 1.886(4)
O1 C1 1.226(2)
O2 C1 1.307(2)
C3 C4 1.392(2)
C3 C2 1.404(2)
C5 C4 1.384(2)
C5 C6 1.387(2)
C6 C7 1.382(2)
C7 C2 1.405(2)
C1 C2 1.494(2)
